data_8000071
loop_
_publ_author_name
'Takashi Yoshimura'
'Atsushi Shinohara'
'Masakazu Hirotsu'
'Takumi Konno'

_publ_contact_author
;
      Takashi Yoshimura
   Department of Chemistry, Graduate School of Science, Osaka University,
Toyonaka, Osaka, 560-0043, Japan
;
_publ_section_title
;
 The First RuIIPdII2S3 Metallochelate Ring Formed on a [Ru(bpy)2]2+
 Core
;
_journal_issue 10
_journal_name_full 'Chemistry Letters'
_journal_page_first 1310
_journal_paper_doi 10.1246/cl.2005.1310
_journal_volume 34
_journal_year 2005
_chemical_formula_moiety 'C64 H100 Cl6 N20 O27 Pd6 S10 Ru2 '
_chemical_formula_sum 'C64 H100 Cl6 N20 O27 Pd6 Ru2 S10'
_chemical_formula_weight 2955.47
_space_group_IT_number 2
_symmetry_cell_setting triclinic
_symmetry_Int_Tables_number 2
_symmetry_space_group_name_Hall '-P 1'
_symmetry_space_group_name_H-M 'P -1'
_cell_angle_alpha 98.01(2)
_cell_angle_beta 104.86(3)
_cell_angle_gamma 91.12(4)
_cell_formula_units_Z 2
_cell_length_a 17.984(7)
_cell_length_b 25.060(8)
_cell_length_c 11.776(3)
_cell_measurement_reflns_used 23
_cell_measurement_temperature 293.2
_cell_measurement_theta_max 11.9
_cell_measurement_theta_min 10.0
_cell_volume 5071(2)
_computing_cell_refinement 'MSC/AFC Diffractometer Control'
_computing_data_collection 'MSC/AFC Diffractometer Control'
_computing_data_reduction 'teXsan Ver. 2.0'
_computing_publication_material 'teXsan Ver. 2.0'
_computing_structure_refinement SHELXL97
_computing_structure_solution SIR92
_diffrn_measurement_device_type 'Rigaku AFC7S'
_diffrn_measurement_method \w-2\q
_diffrn_radiation_type 'Mo K\a'
_diffrn_radiation_wavelength 0.7107
_diffrn_reflns_av_R_equivalents 0.011
_diffrn_reflns_limit_h_max 17
_diffrn_reflns_limit_h_min 0
_diffrn_reflns_limit_k_max 24
_diffrn_reflns_limit_k_min -26
_diffrn_reflns_limit_l_max 10
_diffrn_reflns_limit_l_min -11
_diffrn_reflns_number 9898
_diffrn_reflns_theta_max 22.50
_diffrn_standards_decay_% 0.14
_diffrn_standards_interval_count 150
_diffrn_standards_number 3
_exptl_absorpt_coefficient_mu 1.771
_exptl_absorpt_correction_T_max 0.809
_exptl_absorpt_correction_T_min 0.570
_exptl_absorpt_correction_type psi-scan
_exptl_absorpt_process_details '(North, Phillips & Mathews, 1968)'
_exptl_crystal_colour red
_exptl_crystal_density_diffrn 1.935
_exptl_crystal_density_method 'not measured'
_exptl_crystal_description plate
_exptl_crystal_F_000 2932.00
_exptl_crystal_size_max 0.500
_exptl_crystal_size_mid 0.300
_exptl_crystal_size_min 0.120
_refine_diff_density_max 2.18
_refine_diff_density_min -1.34
_refine_ls_extinction_coef 0.0000
_refine_ls_extinction_expression Fc^*^=kFc[1+0.001xFc^2^\l^3^/sin(2\q)]^-1/4^
_refine_ls_extinction_method SHELXL
_refine_ls_goodness_of_fit_ref 1.422
_refine_ls_hydrogen_treatment noref
_refine_ls_number_parameters 1061
_refine_ls_number_reflns 9495
_refine_ls_R_factor_gt 0.0532
_refine_ls_shift/su_max -0.0010
_refine_ls_structure_factor_coef Fsqd
_refine_ls_weighting_details 'w = 1/[\s^2^(Fo^2^) + (0.1000P)^2^+0.0000P] where P=(Fo^2^+2Fc^2^)/3'
_refine_ls_weighting_scheme calc
_refine_ls_wR_factor_ref 0.1768
_reflns_number_gt 7966
_reflns_number_total 9495
_reflns_threshold_expression >2.0sigma(I)
_cod_depositor_comments
;
 Marking attached hydrogen atoms.

 Antanas Vaitkus,
 2017-03-24
;
_cod_original_sg_symbol_H-M 'P -1         '
_cod_original_formula_sum 'C64 H100 Cl6 N20 O27 Pd6 S10 Ru2 '
_cod_database_code 8000071

loop_
_symmetry_equiv_pos_as_xyz
x,y,z
-x,-y,-z

loop_
_atom_site_label
_atom_site_type_symbol
_atom_site_fract_x
_atom_site_fract_y
_atom_site_fract_z
_atom_site_U_iso_or_equiv
_atom_site_adp_type
_atom_site_occupancy
_atom_site_symmetry_multiplicity
_atom_site_calc_flag
_atom_site_attached_hydrogens
Pd1 Pd 0.17144(5) 0.16639(4) 0.04167(8) 0.0491(3) Uani 1.00 1 d 0
Pd2 Pd 0.37321(5) 0.16864(3) 0.01538(8) 0.0454(3) Uani 1.00 1 d 0
Pd3 Pd 0.54877(6) 0.23174(4) -0.05366(9) 0.0652(3) Uani 1.00 1 d 0
Pd4 Pd 0.24150(6) 0.52047(4) 0.43636(8) 0.0561(3) Uani 1.00 1 d 0
Pd5 Pd 0.10409(5) 0.40733(3) 0.23213(7) 0.0463(3) Uani 1.00 1 d 0
Pd6 Pd -0.07467(5) 0.35336(4) -0.02135(8) 0.0623(3) Uani 1.00 1 d 0
Ru1 Ru 0.31159(5) 0.08252(3) 0.25647(8) 0.0404(3) Uani 1.00 1 d 0
Ru2 Ru 0.21409(5) 0.39242(3) 0.57154(8) 0.0438(3) Uani 1.00 1 d 0
Cl1 Cl 0.3320(4) 0.6301(4) 0.0203(8) 0.201(3) Uani 1.00 1 d 0
Cl2 Cl 0.4386(4) 0.4430(5) 0.2856(6) 0.193(4) Uani 1.00 1 d 0
Cl3 Cl 0.7037(3) 0.3093(2) 0.5383(5) 0.107(1) Uani 1.00 1 d 0
Cl4 Cl 0.6533(2) 0.1085(2) 0.1286(4) 0.089(1) Uani 1.00 1 d 0
Cl5 Cl 0.9193(3) 0.2184(2) 0.1476(5) 0.112(2) Uani 1.00 1 d 0
Cl6 Cl -0.0021(3) 0.1200(2) 0.6350(4) 0.109(2) Uani 1.00 1 d 0
S1 S 0.2024(2) 0.1350(1) 0.2196(3) 0.0557(8) Uani 1.00 1 d 0
S2 S 0.2829(2) 0.2192(1) 0.0839(3) 0.0509(8) Uani 1.00 1 d 0
S3 S 0.3276(2) 0.0901(1) 0.0644(3) 0.0453(7) Uani 1.00 1 d 0
S4 S 0.4267(2) 0.2463(1) -0.0353(3) 0.0639(9) Uani 1.00 1 d 0
S5 S 0.5076(2) 0.2018(2) -0.2483(3) 0.080(1) Uani 1.00 1 d 0
S6 S 0.2138(2) 0.4880(1) 0.5925(3) 0.0541(8) Uani 1.00 1 d 0
S7 S 0.1210(2) 0.4965(1) 0.3168(3) 0.0651(9) Uani 1.00 1 d 0
S8 S 0.2133(2) 0.3886(1) 0.3682(3) 0.0461(7) Uani 1.00 1 d 0
S9 S 0.0021(2) 0.4284(1) 0.0774(3) 0.075(1) Uani 1.00 1 d 0
S10 S -0.0011(2) 0.3337(1) -0.1475(3) 0.0644(9) Uani 1.00 1 d 0
O1 O 0.4554(6) 0.1544(4) -0.2751(8) 0.084(3) Uani 1.00 1 d 0
O2 O 0.0642(5) 0.3021(4) -0.0881(8) 0.073(2) Uani 1.00 1 d 0
O3 O 0.287(2) 0.659(2) -0.074(3) 0.4793(4) Uiso 1.00 1 d 0
O4 O 0.3098(6) 0.6531(4) 0.1292(8) 0.09594(4) Uiso 1.00 1 d 0
O5 O 0.292(1) 0.5757(5) -0.014(2) 0.2311(1) Uiso 1.00 1 d 0
O6 O 0.4053(7) 0.6245(8) -0.015(2) 0.18689(9) Uiso 1.00 1 d 0
O7 O 0.384(2) 0.481(2) 0.250(3) 0.3811(3) Uiso 1.00 1 d 0
O8 O 0.377(2) 0.393(1) 0.248(3) 0.2911(2) Uiso 1.00 1 d 0
O9 O 0.468(1) 0.433(1) 0.190(2) 0.2513(1) Uiso 1.00 1 d 0
O10 O 0.460(2) 0.472(2) 0.384(4) 0.3807(2) Uiso 1.00 1 d 0
O11 O 0.6408(7) 0.3417(5) 0.542(1) 0.11765(5) Uiso 1.00 1 d 0
O12 O 0.715(1) 0.308(1) 0.431(2) 0.2506(1) Uiso 1.00 1 d 0
O13 O 0.771(1) 0.3341(10) 0.606(2) 0.2316(1) Uiso 1.00 1 d 0
O14 O 0.693(1) 0.2603(9) 0.563(2) 0.19178(9) Uiso 1.00 1 d 0
O15 O 0.5914(8) 0.1291(6) 0.176(1) 0.13299(6) Uiso 1.00 1 d 0
O16 O 0.6230(7) 0.0930(5) 0.001(1) 0.11412(5) Uiso 1.00 1 d 0
O17 O 0.7075(9) 0.1513(6) 0.144(1) 0.14493(6) Uiso 1.00 1 d 0
O18 O 0.6879(9) 0.0665(6) 0.182(1) 0.14884(6) Uiso 1.00 1 d 0
O19 O 0.847(1) 0.2169(7) 0.068(2) 0.16480(7) Uiso 1.00 1 d 0
O20 O 0.923(1) 0.1827(9) 0.218(2) 0.2151(1) Uiso 1.00 1 d 0
O21 O 0.9689(10) 0.2141(7) 0.066(2) 0.16817(7) Uiso 1.00 1 d 0
O22 O 0.942(1) 0.2675(9) 0.207(2) 0.19665(9) Uiso 1.00 1 d 0
O23 O -0.023(1) 0.1606(9) 0.563(2) 0.20967(10) Uiso 1.00 1 d 0
O24 O -0.0213(8) 0.1397(6) 0.747(1) 0.12912(5) Uiso 1.00 1 d 0
O25 O -0.0457(10) 0.0721(7) 0.585(1) 0.15941(7) Uiso 1.00 1 d 0
O26 O 0.0785(9) 0.1122(6) 0.665(1) 0.14140(6) Uiso 1.00 1 d 0
O27 O 0.538(2) 0.484(2) 0.003(4) 0.3743(2) Uiso 1.00 1 d 2
N1 N 0.4158(5) 0.0482(4) 0.3087(8) 0.046(2) Uani 1.00 1 d 0
N2 N 0.3847(5) 0.1495(4) 0.3354(7) 0.044(2) Uani 1.00 1 d 0
N3 N 0.2850(5) 0.0655(4) 0.4096(8) 0.043(2) Uani 1.00 1 d 0
N4 N 0.2467(5) 0.0101(4) 0.1967(9) 0.049(2) Uani 1.00 1 d 0
N5 N 0.0682(6) 0.1213(4) 0.005(1) 0.071(3) Uani 1.00 1 d 0
N6 N 0.1390(7) 0.1999(4) -0.1179(9) 0.069(3) Uani 1.00 1 d 0
N7 N 0.4489(6) 0.1200(4) -0.0516(9) 0.060(3) Uani 1.00 1 d 0
N8 N 0.5898(7) 0.2645(6) 0.132(1) 0.099(4) Uani 1.00 1 d 0
N9 N 0.6587(7) 0.2177(6) -0.070(1) 0.095(4) Uani 1.00 1 d 0
N10 N 0.2021(6) 0.3103(4) 0.5624(8) 0.051(2) Uani 1.00 1 d 0
N11 N 0.0954(5) 0.3805(4) 0.5336(8) 0.046(2) Uani 1.00 1 d 0
N12 N 0.2342(6) 0.3982(4) 0.7531(9) 0.054(3) Uani 1.00 1 d 0
N13 N 0.3337(5) 0.3929(4) 0.6251(9) 0.053(3) Uani 1.00 1 d 0
N14 N 0.3450(7) 0.5512(5) 0.551(1) 0.084(4) Uani 1.00 1 d 0
N15 N 0.2666(8) 0.5490(5) 0.289(1) 0.095(4) Uani 1.00 1 d 0
N16 N 0.0895(6) 0.3252(4) 0.1685(8) 0.054(3) Uani 1.00 1 d 0
N17 N -0.1410(9) 0.3722(7) 0.100(1) 0.115(5) Uani 1.00 1 d 0
N18 N -0.1487(7) 0.2869(6) -0.120(1) 0.090(4) Uani 1.00 1 d 0
N19 N 0.732(1) 0.1283(8) 0.545(2) 0.15081(8) Uiso 1.00 1 d 0
N20 N 0.939(2) -0.017(1) 0.153(2) 0.2183(1) Uiso 1.00 1 d 0
C1 C 0.4790(6) 0.0838(5) 0.3555(10) 0.046(3) Uani 1.00 1 d 0
C2 C 0.5520(7) 0.0659(5) 0.389(1) 0.058(3) Uani 1.00 1 d 0
C3 C 0.5627(9) 0.0127(7) 0.379(1) 0.076(4) Uani 1.00 1 d 0
C4 C 0.5012(9) -0.0245(5) 0.336(1) 0.066(4) Uani 1.00 1 d 0
C5 C 0.4283(7) -0.0053(5) 0.300(1) 0.057(3) Uani 1.00 1 d 0
C6 C 0.4616(6) 0.1393(5) 0.3691(9) 0.045(3) Uani 1.00 1 d 0
C7 C 0.5166(7) 0.1818(5) 0.418(1) 0.062(3) Uani 1.00 1 d 0
C8 C 0.4940(8) 0.2334(6) 0.442(1) 0.077(4) Uani 1.00 1 d 0
C9 C 0.4166(8) 0.2433(5) 0.406(1) 0.063(4) Uani 1.00 1 d 0
C10 C 0.3650(7) 0.2010(5) 0.3579(10) 0.049(3) Uani 1.00 1 d 0
C11 C 0.2379(7) 0.0210(5) 0.398(1) 0.055(3) Uani 1.00 1 d 0
C12 C 0.2083(8) 0.0101(6) 0.492(1) 0.065(4) Uani 1.00 1 d 0
C13 C 0.2332(9) 0.0422(6) 0.600(1) 0.073(4) Uani 1.00 1 d 0
C14 C 0.2855(8) 0.0840(5) 0.616(1) 0.056(3) Uani 1.00 1 d 0
C15 C 0.3090(6) 0.0938(4) 0.519(1) 0.052(3) Uani 1.00 1 d 0
C16 C 0.2176(7) -0.0110(5) 0.278(1) 0.053(3) Uani 1.00 1 d 0
C17 C 0.1743(8) -0.0580(6) 0.251(1) 0.071(4) Uani 1.00 1 d 0
C18 C 0.1614(8) -0.0870(6) 0.142(2) 0.081(4) Uani 1.00 1 d 0
C19 C 0.1903(8) -0.0670(6) 0.057(1) 0.067(4) Uani 1.00 1 d 0
C20 C 0.2309(7) -0.0191(5) 0.087(1) 0.061(3) Uani 1.00 1 d 0
C21 C 0.1104(9) 0.0960(9) 0.194(2) 0.128(9) Uani 1.00 1 d 0
C22 C 0.065(2) 0.088(1) 0.091(2) 0.21(2) Uani 1.00 1 d 0
C23 C 0.2463(8) 0.2639(6) -0.027(1) 0.071(4) Uani 1.00 1 d 0
C24 C 0.2022(9) 0.2306(7) -0.139(1) 0.083(5) Uani 1.00 1 d 0
C25 C 0.4077(7) 0.0493(5) 0.041(1) 0.053(3) Uani 1.00 1 d 0
C26 C 0.4274(7) 0.0609(5) -0.069(1) 0.057(3) Uani 1.00 1 d 0
C27 C 0.4555(9) 0.2920(6) 0.103(1) 0.082(5) Uani 1.00 1 d 0
C28 C 0.522(1) 0.2724(7) 0.185(1) 0.095(5) Uani 1.00 1 d 0
C29 C 0.595(1) 0.177(2) -0.266(3) 0.26(2) Uani 1.00 1 d 0
C30 C 0.661(1) 0.195(1) -0.189(2) 0.135(8) Uani 1.00 1 d 0
C31 C 0.1284(7) 0.2880(5) 0.5346(9) 0.046(3) Uani 1.00 1 d 0
C32 C 0.1144(9) 0.2329(6) 0.523(1) 0.068(4) Uani 1.00 1 d 0
C33 C 0.170(1) 0.2001(6) 0.541(1) 0.082(4) Uani 1.00 1 d 0
C34 C 0.246(1) 0.2208(5) 0.576(1) 0.079(4) Uani 1.00 1 d 0
C35 C 0.2592(8) 0.2766(5) 0.586(1) 0.059(3) Uani 1.00 1 d 0
C36 C 0.0698(7) 0.3272(5) 0.5189(9) 0.051(3) Uani 1.00 1 d 0
C37 C -0.0091(9) 0.3161(6) 0.492(1) 0.078(4) Uani 1.00 1 d 0
C38 C -0.0617(8) 0.3544(8) 0.483(1) 0.081(4) Uani 1.00 1 d 0
C39 C -0.0343(8) 0.4061(6) 0.501(1) 0.068(4) Uani 1.00 1 d 0
C40 C 0.0425(8) 0.4178(5) 0.522(1) 0.061(3) Uani 1.00 1 d 0
C41 C 0.3071(8) 0.3941(5) 0.816(1) 0.058(3) Uani 1.00 1 d 0
C42 C 0.3277(9) 0.3978(6) 0.939(1) 0.076(4) Uani 1.00 1 d 0
C43 C 0.272(1) 0.4058(6) 1.002(1) 0.095(5) Uani 1.00 1 d 0
C44 C 0.196(1) 0.4091(5) 0.938(1) 0.083(4) Uani 1.00 1 d 0
C45 C 0.1798(8) 0.4058(5) 0.814(1) 0.068(4) Uani 1.00 1 d 0
C46 C 0.3606(8) 0.3891(5) 0.742(1) 0.073(4) Uani 1.00 1 d 0
C47 C 0.441(1) 0.3794(7) 0.789(1) 0.102(5) Uani 1.00 1 d 0
C48 C 0.4903(10) 0.3764(8) 0.711(2) 0.109(6) Uani 1.00 1 d 0
C49 C 0.4581(9) 0.3823(6) 0.596(2) 0.087(5) Uani 1.00 1 d 0
C50 C 0.3826(7) 0.3906(5) 0.555(1) 0.062(3) Uani 1.00 1 d 0
C51 C 0.3026(9) 0.5182(5) 0.710(1) 0.084(5) Uani 1.00 1 d 0
C52 C 0.334(1) 0.5646(8) 0.664(2) 0.128(8) Uani 1.00 1 d 0
C53 C 0.128(1) 0.5350(7) 0.200(2) 0.121(8) Uani 1.00 1 d 0
C54 C 0.201(1) 0.5332(9) 0.179(2) 0.129(8) Uani 1.00 1 d 0
C55 C 0.2177(7) 0.3192(5) 0.295(1) 0.057(3) Uani 1.00 1 d 0
C56 C 0.1433(8) 0.2921(5) 0.245(1) 0.060(3) Uani 1.00 1 d 0
C57 C -0.064(1) 0.4587(9) 0.145(2) 0.115(7) Uani 1.00 1 d 0
C58 C -0.099(1) 0.422(1) 0.197(2) 0.15(1) Uani 1.00 1 d 0
C59 C -0.0662(8) 0.2851(6) -0.255(1) 0.073(4) Uani 1.00 1 d 0
C60 C -0.1096(10) 0.2508(7) -0.195(1) 0.096(5) Uani 1.00 1 d 0
C61 C 0.808(1) 0.1752(10) 0.427(2) 0.1520(1) Uiso 1.00 1 d 3
C62 C 0.763(1) 0.1488(9) 0.488(2) 0.12488(8) Uiso 1.00 1 d 0
C63 C 0.909(2) 0.057(1) 0.307(3) 0.2147(2) Uiso 1.00 1 d 3
C64 C 0.916(2) 0.013(1) 0.217(3) 0.1727(1) Uiso 1.00 1 d 0
H1 H 0.5954 0.0918 0.4200 0.0732 Uiso 1.00 1 calc 0
H2 H 0.6141 -0.0005 0.4013 0.0913 Uiso 1.00 1 calc 0
H3 H 0.5081 -0.0628 0.3289 0.0817 Uiso 1.00 1 calc 0
H4 H 0.3830 -0.0307 0.2682 0.0694 Uiso 1.00 1 calc 0
H5 H 0.5703 0.1752 0.4305 0.0751 Uiso 1.00 1 calc 0
H6 H 0.5283 0.2637 0.4814 0.0955 Uiso 1.00 1 calc 0
H7 H 0.3990 0.2796 0.4162 0.0734 Uiso 1.00 1 calc 0
H8 H 0.3113 0.2080 0.3386 0.0590 Uiso 1.00 1 calc 0
H9 H 0.1723 -0.0203 0.4823 0.0823 Uiso 1.00 1 calc 0
H10 H 0.2147 0.0346 0.6685 0.0845 Uiso 1.00 1 calc 0
H11 H 0.3056 0.1062 0.6938 0.0739 Uiso 1.00 1 calc 0
H12 H 0.3482 0.1234 0.5297 0.0640 Uiso 1.00 1 calc 0
H13 H 0.1502 -0.0708 0.3072 0.0840 Uiso 1.00 1 calc 0
H14 H 0.1309 -0.1211 0.1221 0.0955 Uiso 1.00 1 calc 0
H15 H 0.1810 -0.0874 -0.0238 0.0845 Uiso 1.00 1 calc 0
H16 H 0.2505 -0.0042 0.0274 0.0755 Uiso 1.00 1 calc 0
H17 H 0.0603 0.0995 -0.0730 0.0868 Uiso 1.00 1 calc 0
H18 H 0.0271 0.1452 -0.0008 0.0868 Uiso 1.00 1 calc 0
H19 H 0.1208 0.0628 0.2259 0.1403 Uiso 1.00 1 calc 0
H20 H 0.0799 0.1163 0.2414 0.1403 Uiso 1.00 1 calc 0
H21 H 0.0831 0.0512 0.0568 0.2110 Uiso 1.00 1 calc 0
H22 H 0.0158 0.0804 0.0936 0.2110 Uiso 1.00 1 calc 0
H23 H 0.1204 0.1708 -0.1833 0.0819 Uiso 1.00 1 calc 0
H24 H 0.0969 0.2224 -0.1151 0.0819 Uiso 1.00 1 calc 0
H25 H 0.2371 0.2061 -0.1659 0.1025 Uiso 1.00 1 calc 0
H26 H 0.1845 0.2530 -0.1980 0.1025 Uiso 1.00 1 calc 0
H27 H 0.2883 0.2844 -0.0406 0.0868 Uiso 1.00 1 calc 0
H28 H 0.2130 0.2893 0.0005 0.0868 Uiso 1.00 1 calc 0
H29 H 0.4523 0.1304 -0.1246 0.0746 Uiso 1.00 1 calc 0
H30 H 0.4993 0.1267 0.0041 0.0746 Uiso 1.00 1 calc 0
H31 H 0.4521 0.0582 0.1084 0.0665 Uiso 1.00 1 calc 0
H32 H 0.3938 0.0116 0.0361 0.0665 Uiso 1.00 1 calc 0
H33 H 0.3825 0.0519 -0.1372 0.0716 Uiso 1.00 1 calc 0
H34 H 0.4678 0.0398 -0.0861 0.0716 Uiso 1.00 1 calc 0
H35 H 0.6188 0.2986 0.1411 0.1157 Uiso 1.00 1 calc 0
H36 H 0.6249 0.2407 0.1735 0.1157 Uiso 1.00 1 calc 0
H37 H 0.4697 0.3275 0.0895 0.0964 Uiso 1.00 1 calc 0
H38 H 0.4126 0.2963 0.1391 0.0964 Uiso 1.00 1 calc 0
H39 H 0.5358 0.2966 0.2593 0.1106 Uiso 1.00 1 calc 0
H40 H 0.5053 0.2380 0.2033 0.1106 Uiso 1.00 1 calc 0
H41 H 0.6817 0.1924 -0.0175 0.1136 Uiso 1.00 1 calc 0
H42 H 0.6906 0.2504 -0.0461 0.1136 Uiso 1.00 1 calc 0
H43 H 0.5971 0.1357 -0.2432 0.2626 Uiso 1.00 1 calc 0
H44 H 0.6035 0.1717 -0.3379 0.2626 Uiso 1.00 1 calc 0
H45 H 0.7016 0.1694 -0.1817 0.1479 Uiso 1.00 1 calc 0
H46 H 0.6780 0.2241 -0.2237 0.1479 Uiso 1.00 1 calc 0
H47 H 0.0601 0.2185 0.5009 0.0821 Uiso 1.00 1 calc 0
H48 H 0.1567 0.1619 0.5283 0.1029 Uiso 1.00 1 calc 0
H49 H 0.2895 0.1966 0.5971 0.1075 Uiso 1.00 1 calc 0
H50 H 0.3122 0.2929 0.6100 0.0721 Uiso 1.00 1 calc 0
H51 H -0.0268 0.2788 0.4799 0.0967 Uiso 1.00 1 calc 0
H52 H -0.1164 0.3440 0.4642 0.0963 Uiso 1.00 1 calc 0
H53 H -0.0686 0.4348 0.5003 0.0845 Uiso 1.00 1 calc 0
H54 H 0.0609 0.4554 0.5314 0.0732 Uiso 1.00 1 calc 0
H55 H 0.3804 0.3951 0.9836 0.0954 Uiso 1.00 1 calc 0
H56 H 0.2829 0.4105 1.0876 0.1125 Uiso 1.00 1 calc 0
H57 H 0.1536 0.4121 0.9792 0.1001 Uiso 1.00 1 calc 0
H58 H 0.1262 0.4087 0.7688 0.0821 Uiso 1.00 1 calc 0
H59 H 0.4609 0.3724 0.8688 0.1146 Uiso 1.00 1 calc 0
H60 H 0.5444 0.3707 0.7372 0.1241 Uiso 1.00 1 calc 0
H61 H 0.4914 0.3818 0.5418 0.1020 Uiso 1.00 1 calc 0
H62 H 0.3638 0.3945 0.4723 0.0780 Uiso 1.00 1 calc 0
H63 H 0.3644 0.5816 0.5243 0.1064 Uiso 1.00 1 calc 0
H64 H 0.3833 0.5240 0.5528 0.1064 Uiso 1.00 1 calc 0
H65 H 0.2887 0.5306 0.7843 0.1043 Uiso 1.00 1 calc 0
H66 H 0.3403 0.4927 0.7262 0.1043 Uiso 1.00 1 calc 0
H67 H 0.3798 0.5809 0.7205 0.1407 Uiso 1.00 1 calc 0
H68 H 0.2959 0.5933 0.6601 0.1407 Uiso 1.00 1 calc 0
H69 H 0.3162 0.5356 0.2803 0.1093 Uiso 1.00 1 calc 0
H70 H 0.2746 0.5879 0.3050 0.1093 Uiso 1.00 1 calc 0
H71 H 0.0898 0.5214 0.1287 0.1367 Uiso 1.00 1 calc 0
H72 H 0.1186 0.5721 0.2232 0.1367 Uiso 1.00 1 calc 0
H73 H 0.2072 0.5552 0.1219 0.1562 Uiso 1.00 1 calc 0
H74 H 0.2101 0.4961 0.1477 0.1562 Uiso 1.00 1 calc 0
H75 H 0.0375 0.3134 0.1637 0.0659 Uiso 1.00 1 calc 0
H76 H 0.0967 0.3196 0.0903 0.0659 Uiso 1.00 1 calc 0
H77 H 0.2413 0.3200 0.2319 0.0711 Uiso 1.00 1 calc 0
H78 H 0.2470 0.2988 0.3513 0.0711 Uiso 1.00 1 calc 0
H79 H 0.1211 0.2850 0.3091 0.0724 Uiso 1.00 1 calc 0
H80 H 0.1472 0.2580 0.2001 0.0724 Uiso 1.00 1 calc 0
H81 H -0.1920 0.3805 0.0595 0.1356 Uiso 1.00 1 calc 0
H82 H -0.1475 0.3404 0.1375 0.1356 Uiso 1.00 1 calc 0
H83 H -0.1060 0.4732 0.0903 0.1291 Uiso 1.00 1 calc 0
H84 H -0.0425 0.4871 0.2089 0.1291 Uiso 1.00 1 calc 0
H85 H -0.1390 0.4343 0.2337 0.1633 Uiso 1.00 1 calc 0
H86 H -0.0628 0.4047 0.2551 0.1633 Uiso 1.00 1 calc 0
H87 H -0.1939 0.3005 -0.1687 0.1070 Uiso 1.00 1 calc 0
H88 H -0.1657 0.2674 -0.0655 0.1070 Uiso 1.00 1 calc 0
H89 H -0.1013 0.3030 -0.3109 0.0924 Uiso 1.00 1 calc 0
H90 H -0.0370 0.2622 -0.2995 0.0924 Uiso 1.00 1 calc 0
H91 H -0.1487 0.2259 -0.2528 0.1199 Uiso 1.00 1 calc 0
H92 H -0.0765 0.2283 -0.1461 0.1199 Uiso 1.00 1 calc 0

loop_
_atom_site_aniso_label
_atom_site_aniso_U_11
_atom_site_aniso_U_22
_atom_site_aniso_U_33
_atom_site_aniso_U_12
_atom_site_aniso_U_13
_atom_site_aniso_U_23
Pd1 0.0405(6) 0.0486(6) 0.0550(6) 0.0055(4) 0.0057(4) 0.0092(4)
Pd2 0.0396(6) 0.0422(6) 0.0561(6) 0.0007(4) 0.0147(4) 0.0097(4)
Pd3 0.0562(7) 0.0767(7) 0.0609(7) -0.0223(5) 0.0209(5) -0.0023(5)
Pd4 0.0609(7) 0.0440(6) 0.0596(6) -0.0018(5) 0.0101(5) 0.0058(5)
Pd5 0.0445(6) 0.0435(6) 0.0448(6) 0.0074(4) 0.0013(4) 0.0050(4)
Pd6 0.0448(6) 0.0843(8) 0.0535(6) 0.0122(5) 0.0052(5) 0.0090(5)
Ru1 0.0344(6) 0.0372(6) 0.0496(6) 0.0007(4) 0.0097(4) 0.0091(4)
Ru2 0.0406(6) 0.0390(6) 0.0472(6) 0.0025(4) 0.0038(5) 0.0056(4)
Cl1 0.111(5) 0.249(10) 0.215(8) -0.012(5) 0.006(5) 0.018(7)
Cl2 0.094(4) 0.37(1) 0.095(4) 0.012(6) 0.025(3) -0.025(6)
Cl3 0.073(3) 0.081(3) 0.163(5) -0.008(2) 0.020(3) 0.027(3)
Cl4 0.063(2) 0.093(3) 0.102(3) 0.001(2) 0.012(2) 0.006(2)
Cl5 0.120(4) 0.105(3) 0.108(3) -0.036(3) 0.019(3) 0.028(3)
Cl6 0.088(3) 0.120(4) 0.100(3) -0.055(3) -0.005(2) 0.019(3)
S1 0.038(2) 0.069(2) 0.067(2) 0.011(2) 0.015(2) 0.026(2)
S2 0.047(2) 0.048(2) 0.060(2) 0.005(1) 0.016(1) 0.013(1)
S3 0.042(2) 0.043(2) 0.052(2) 0.001(1) 0.015(1) 0.008(1)
S4 0.061(2) 0.054(2) 0.081(2) -0.006(2) 0.024(2) 0.013(2)
S5 0.098(3) 0.081(3) 0.058(2) -0.027(2) 0.019(2) 0.007(2)
S6 0.057(2) 0.043(2) 0.057(2) -0.001(1) 0.007(2) 0.004(1)
S7 0.073(2) 0.045(2) 0.061(2) 0.011(2) -0.009(2) 0.003(2)
S8 0.037(2) 0.050(2) 0.048(2) 0.006(1) 0.004(1) 0.006(1)
S9 0.077(3) 0.064(2) 0.060(2) 0.026(2) -0.018(2) -0.001(2)
S10 0.054(2) 0.076(2) 0.060(2) 0.009(2) 0.007(2) 0.012(2)
O1 0.106(8) 0.073(6) 0.071(6) -0.021(6) 0.032(6) -0.008(5)
O2 0.061(6) 0.083(6) 0.072(6) 0.016(5) 0.013(5) 0.012(5)
N1 0.050(6) 0.041(6) 0.047(6) 0.012(5) 0.015(5) 0.006(4)
N2 0.042(6) 0.043(6) 0.047(6) 0.000(5) 0.010(5) 0.008(4)
N3 0.037(5) 0.047(6) 0.047(6) 0.006(5) 0.012(5) 0.014(5)
N4 0.045(6) 0.042(6) 0.054(7) -0.001(4) 0.005(5) 0.001(5)
N5 0.046(6) 0.075(8) 0.080(8) -0.009(5) -0.003(6) 0.010(6)
N6 0.076(8) 0.070(7) 0.057(7) 0.020(6) 0.007(6) 0.010(6)
N7 0.059(7) 0.061(7) 0.072(7) 0.003(5) 0.030(6) 0.022(5)
N8 0.062(8) 0.14(1) 0.083(9) -0.021(8) 0.013(7) -0.002(8)
N9 0.063(8) 0.11(1) 0.11(1) -0.010(7) 0.038(7) -0.009(8)
N10 0.059(7) 0.044(6) 0.051(6) 0.009(6) 0.019(5) 0.007(5)
N11 0.041(6) 0.048(6) 0.046(6) -0.008(5) 0.006(4) 0.006(4)
N12 0.064(8) 0.038(6) 0.060(7) 0.005(5) 0.014(7) 0.008(5)
N13 0.042(6) 0.056(6) 0.052(7) 0.006(5) -0.007(6) 0.009(5)
N14 0.082(9) 0.090(9) 0.072(8) -0.023(7) 0.008(7) 0.008(7)
N15 0.13(1) 0.082(9) 0.080(9) -0.018(8) 0.044(9) 0.008(7)
N16 0.061(7) 0.047(6) 0.051(6) 0.007(5) 0.009(5) 0.007(5)
N17 0.11(1) 0.16(1) 0.09(1) 0.04(1) 0.044(9) 0.03(1)
N18 0.063(8) 0.12(1) 0.082(9) -0.022(7) 0.010(7) 0.029(8)
C1 0.035(7) 0.056(8) 0.049(7) 0.002(7) 0.014(6) 0.011(6)
C2 0.038(8) 0.062(9) 0.072(9) 0.016(6) 0.006(6) 0.012(7)
C3 0.06(1) 0.09(1) 0.08(1) 0.038(10) 0.021(8) 0.026(9)
C4 0.09(1) 0.058(9) 0.056(8) 0.040(9) 0.025(8) 0.022(7)
C5 0.068(9) 0.049(9) 0.055(8) 0.019(7) 0.020(7) 0.006(6)
C6 0.030(7) 0.058(9) 0.044(7) -0.003(6) 0.008(5) 0.001(6)
C7 0.046(8) 0.063(9) 0.074(9) -0.005(7) 0.018(7) -0.004(7)
C8 0.06(1) 0.06(1) 0.10(1) -0.019(8) 0.013(8) -0.006(8)
C9 0.07(1) 0.038(8) 0.069(9) -0.005(7) 0.008(7) 0.001(6)
C10 0.052(8) 0.039(8) 0.050(7) 0.002(6) 0.006(6) 0.002(6)
C11 0.044(7) 0.053(8) 0.064(9) -0.005(6) 0.002(6) 0.017(7)
C12 0.069(9) 0.085(10) 0.045(8) -0.016(7) 0.019(7) 0.014(8)
C13 0.09(1) 0.073(10) 0.08(1) 0.017(9) 0.054(9) 0.036(9)
C14 0.083(10) 0.049(8) 0.047(8) 0.009(7) 0.031(7) 0.011(6)
C15 0.036(7) 0.036(7) 0.08(1) 0.014(5) 0.010(7) 0.018(7)
C16 0.051(8) 0.044(8) 0.058(8) -0.010(6) 0.005(7) 0.005(7)
C17 0.09(1) 0.061(9) 0.064(9) -0.030(8) 0.022(8) 0.009(8)
C18 0.059(9) 0.060(9) 0.12(1) -0.017(7) 0.015(9) 0.023(10)
C19 0.063(9) 0.065(9) 0.071(9) -0.018(8) 0.017(7) 0.003(7)
C20 0.049(8) 0.063(9) 0.062(9) -0.006(7) -0.002(6) 0.011(7)
C21 0.037(9) 0.16(2) 0.22(2) 0.00(1) 0.04(1) 0.14(2)
C22 0.16(2) 0.32(4) 0.11(2) -0.18(3) -0.06(2) 0.08(2)
C23 0.071(9) 0.069(9) 0.09(1) 0.023(7) 0.039(8) 0.041(8)
C24 0.09(1) 0.10(1) 0.07(1) 0.038(10) 0.045(9) 0.042(9)
C25 0.050(7) 0.048(7) 0.063(8) 0.011(6) 0.019(6) 0.010(6)
C26 0.059(8) 0.048(8) 0.062(8) 0.009(6) 0.012(7) 0.006(6)
C27 0.08(1) 0.063(9) 0.10(1) -0.033(8) 0.045(10) -0.016(8)
C28 0.10(1) 0.10(1) 0.08(1) -0.01(1) 0.04(1) -0.020(9)
C29 0.09(2) 0.43(5) 0.20(3) -0.07(2) 0.11(2) -0.21(3)
C30 0.14(2) 0.18(2) 0.09(1) 0.01(2) 0.05(1) 0.00(1)
C31 0.047(8) 0.051(8) 0.041(7) 0.001(7) 0.013(6) 0.005(5)
C32 0.08(1) 0.043(9) 0.083(10) 0.001(8) 0.025(8) 0.006(7)
C33 0.11(1) 0.040(9) 0.10(1) -0.017(10) 0.04(1) 0.002(8)
C34 0.12(1) 0.047(10) 0.075(10) 0.024(9) 0.041(10) 0.007(7)
C35 0.065(9) 0.051(9) 0.058(8) 0.009(7) 0.011(7) 0.005(6)
C36 0.043(8) 0.070(9) 0.034(7) -0.023(7) 0.004(5) -0.001(6)
C37 0.08(1) 0.09(1) 0.062(9) -0.022(10) 0.021(8) 0.015(8)
C38 0.052(9) 0.11(1) 0.07(1) 0.01(1) 0.009(7) 0.011(9)
C39 0.046(9) 0.08(1) 0.071(9) 0.013(8) 0.017(7) -0.001(8)
C40 0.052(9) 0.061(8) 0.074(9) 0.014(7) 0.023(7) 0.011(7)
C41 0.057(9) 0.044(7) 0.067(10) 0.010(6) 0.007(8) 0.011(6)
C42 0.08(1) 0.069(10) 0.06(1) 0.007(8) -0.010(9) 0.023(7)
C43 0.12(2) 0.08(1) 0.07(1) -0.02(1) 0.00(1) 0.015(8)
C44 0.12(1) 0.056(9) 0.08(1) -0.020(9) 0.04(1) -0.008(7)
C45 0.08(1) 0.063(9) 0.057(9) 0.000(7) 0.015(8) 0.008(7)
C46 0.050(9) 0.064(9) 0.09(1) 0.008(7) -0.010(9) 0.001(8)
C47 0.08(1) 0.12(1) 0.08(1) 0.01(1) -0.02(1) 0.020(10)
C48 0.06(1) 0.12(2) 0.12(2) 0.03(1) 0.00(1) 0.02(1)
C49 0.05(1) 0.09(1) 0.12(1) 0.018(8) 0.017(9) 0.022(10)
C50 0.045(9) 0.069(9) 0.065(9) 0.001(7) 0.007(7) 0.003(7)
C51 0.10(1) 0.048(8) 0.074(10) -0.007(8) -0.026(8) 0.000(7)
C52 0.09(1) 0.10(1) 0.16(2) -0.05(1) -0.03(1) 0.01(1)
C53 0.17(2) 0.07(1) 0.10(1) -0.05(1) -0.02(1) 0.051(10)
C54 0.17(2) 0.14(2) 0.06(1) -0.06(2) 0.00(1) 0.04(1)
C55 0.046(8) 0.064(8) 0.050(7) 0.019(6) -0.001(6) -0.003(6)
C56 0.08(1) 0.051(8) 0.043(7) 0.021(7) 0.015(7) 0.001(6)
C57 0.07(1) 0.14(2) 0.10(2) 0.05(1) -0.02(1) 0.00(1)
C58 0.10(2) 0.27(3) 0.06(1) 0.12(2) 0.02(1) -0.01(2)
C59 0.058(9) 0.09(1) 0.063(9) -0.003(8) 0.010(7) 0.005(8)
C60 0.08(1) 0.10(1) 0.09(1) -0.009(10) 0.005(10) 0.001(10)

loop_
_atom_type_symbol
_atom_type_description
_atom_type_scat_dispersion_real
_atom_type_scat_dispersion_imag
_atom_type_scat_source
C C 0.003 0.002
;International Tables for Crystallography
(1992, Vol. C, Tables 4.2.6.8 and 6.1.1.4)
;
H H 0.000 0.000
;International Tables for Crystallography
(1992, Vol. C, Table 6.1.1.4)
;
N N 0.006 0.003
;International Tables for Crystallography
(1992, Vol. C, Tables 4.2.6.8 and 6.1.1.4)
;
S S 0.125 0.123
;International Tables for Crystallography
(1992, Vol. C, Tables 4.2.6.8 and 6.1.1.4)
;
Ru Ru -1.259 0.836
;International Tables for Crystallography
(1992, Vol. C, Tables 4.2.6.8 and 6.1.1.4)
;
Pd Pd -0.999 1.007
;International Tables for Crystallography
(1992, Vol. C, Tables 4.2.6.8 and 6.1.1.4)
;
O O 0.011 0.006
;International Tables for Crystallography
(1992, Vol. C, Tables 4.2.6.8 and 6.1.1.4)
;
Cl Cl 0.148 0.159
;International Tables for Crystallography
(1992, Vol. C, Tables 4.2.6.8 and 6.1.1.4)
;

loop_
_geom_angle_atom_site_label_1
_geom_angle_atom_site_label_2
_geom_angle_atom_site_label_3
_geom_angle
_geom_angle_publ_flag
S1 PD1 S2 93.8(1) yes
S1 PD1 N5 86.7(3) yes
S1 PD1 N6 176.0(3) yes
S2 PD1 N5 177.7(3) yes
S2 PD1 N6 86.2(3) yes
N5 PD1 N6 93.1(4) yes
S2 PD2 S3 92.2(1) yes
S2 PD2 S4 91.1(1) yes
S2 PD2 N7 176.6(3) yes
S3 PD2 S4 176.5(1) yes
S3 PD2 N7 85.6(3) yes
S4 PD2 N7 91.2(3) yes
S4 PD3 S5 93.1(1) yes
S4 PD3 N8 87.2(4) yes
S4 PD3 N9 179.4(4) yes
S5 PD3 N8 177.2(4) yes
S5 PD3 N9 86.7(4) yes
N8 PD3 N9 92.9(5) yes
S6 PD4 S7 92.5(1) yes
S6 PD4 N14 87.3(4) yes
S6 PD4 N15 178.8(3) yes
S7 PD4 N14 172.8(4) yes
S7 PD4 N15 86.8(4) yes
N14 PD4 N15 93.5(5) yes
S7 PD5 S8 90.0(1) yes
S7 PD5 S9 90.1(1) yes
S7 PD5 N16 175.6(3) yes
S8 PD5 S9 172.9(1) yes
S8 PD5 N16 87.3(2) yes
S9 PD5 N16 93.0(3) yes
S9 PD6 S10 92.9(1) yes
S9 PD6 N17 86.1(4) yes
S9 PD6 N18 176.6(4) yes
S10 PD6 N17 178.6(4) yes
S10 PD6 N18 86.6(4) yes
N17 PD6 N18 94.5(5) yes
S1 RU1 S3 90.1(1) yes
S1 RU1 N1 170.2(2) yes
S1 RU1 N2 92.4(3) yes
S1 RU1 N3 89.0(3) yes
S1 RU1 N4 93.5(3) yes
S3 RU1 N1 93.1(3) yes
S3 RU1 N2 92.5(3) yes
S3 RU1 N3 170.7(2) yes
S3 RU1 N4 92.9(3) yes
N1 RU1 N2 78.2(3) yes
N1 RU1 N3 89.3(4) yes
N1 RU1 N4 95.6(3) yes
N2 RU1 N3 96.8(3) yes
N2 RU1 N4 172.0(4) yes
N3 RU1 N4 77.9(4) yes
S6 RU2 S8 90.2(1) yes
S6 RU2 N10 172.5(3) yes
S6 RU2 N11 94.9(3) yes
S6 RU2 N12 88.6(3) yes
S6 RU2 N13 93.2(3) yes
S8 RU2 N10 94.3(3) yes
S8 RU2 N11 93.4(3) yes
S8 RU2 N12 170.5(3) yes
S8 RU2 N13 92.3(3) yes
N10 RU2 N11 78.9(4) yes
N10 RU2 N12 87.9(4) yes
N10 RU2 N13 92.6(4) yes
N11 RU2 N12 96.1(4) yes
N11 RU2 N13 170.0(4) yes
N12 RU2 N13 78.3(4) yes
O3 CL1 O4 104(1) yes
O3 CL1 O5 101(1) yes
O3 CL1 O6 101(2) yes
O4 CL1 O5 104(1) yes
O4 CL1 O6 135.6(9) yes
O5 CL1 O6 105(1) yes
O7 CL2 O8 93(2) yes
O7 CL2 O9 101(2) yes
O7 CL2 O10 88(2) yes
O8 CL2 O9 96(1) yes
O8 CL2 O10 127(2) yes
O9 CL2 O10 134(2) yes
O11 CL3 O12 106(1) yes
O11 CL3 O13 111(1) yes
O11 CL3 O14 112(1) yes
O12 CL3 O13 100(1) yes
O12 CL3 O14 111(1) yes
O13 CL3 O14 112(1) yes
O15 CL4 O16 108.1(7) yes
O15 CL4 O17 107.5(9) yes
O15 CL4 O18 113.1(10) yes
O16 CL4 O17 106.1(9) yes
O16 CL4 O18 111.8(8) yes
O17 CL4 O18 109.9(9) yes
O19 CL5 O20 112(1) yes
O19 CL5 O21 101(1) yes
O19 CL5 O22 112(1) yes
O20 CL5 O21 118(1) yes
O20 CL5 O22 111(1) yes
O21 CL5 O22 100(1) yes
O23 CL6 O24 105(1) yes
O23 CL6 O25 111(1) yes
O23 CL6 O26 113(1) yes
O24 CL6 O25 107.8(10) yes
O24 CL6 O26 106.8(8) yes
O25 CL6 O26 112.0(10) yes
PD1 S1 RU1 116.4(2) yes
PD1 S1 C21 95.2(8) yes
RU1 S1 C21 113.8(7) yes
PD1 S2 PD2 107.9(1) yes
PD1 S2 C23 95.6(4) yes
PD2 S2 C23 106.2(5) yes
PD2 S3 RU1 123.6(1) yes
PD2 S3 C25 96.1(4) yes
RU1 S3 C25 108.3(4) yes
PD2 S4 PD3 110.2(1) yes
PD2 S4 C27 104.1(6) yes
PD3 S4 C27 96.3(6) yes
PD3 S5 O1 112.8(4) yes
PD3 S5 C29 96.8(9) yes
O1 S5 C29 104(1) yes
PD4 S6 RU2 112.0(1) yes
PD4 S6 C51 97.3(5) yes
RU2 S6 C51 109.3(4) yes
PD4 S7 PD5 113.9(1) yes
PD4 S7 C53 96.7(7) yes
PD5 S7 C53 106.5(5) yes
PD5 S8 RU2 120.0(1) yes
PD5 S8 C55 95.3(4) yes
RU2 S8 C55 112.6(4) yes
PD5 S9 PD6 111.9(2) yes
PD5 S9 C57 106.2(7) yes
PD6 S9 C57 96.8(7) yes
PD6 S10 O2 107.8(4) yes
PD6 S10 C59 98.5(5) yes
O2 S10 C59 105.4(6) yes
RU1 N1 C1 115.8(7) yes
RU1 N1 C5 126.9(7) yes
C1 N1 C5 117.2(10) yes
RU1 N2 C6 114.9(7) yes
RU1 N2 C10 127.2(7) yes
C6 N2 C10 117.8(9) yes
RU1 N3 C11 116.7(7) yes
RU1 N3 C15 127.2(8) yes
C11 N3 C15 116(1) yes
RU1 N4 C16 116.2(7) yes
RU1 N4 C20 127.6(9) yes
C16 N4 C20 116.1(10) yes
PD1 N5 C22 113(1) yes
PD1 N6 C24 112.7(8) yes
PD2 N7 C26 114.1(8) yes
PD3 N8 C28 109.4(8) yes
PD3 N9 C30 113(1) yes
RU2 N10 C31 116.6(8) yes
RU2 N10 C35 126.5(8) yes
C31 N10 C35 116.8(10) yes
RU2 N11 C36 114.1(7) yes
RU2 N11 C40 128.0(8) yes
C36 N11 C40 117.9(10) yes
RU2 N12 C41 117.4(10) yes
RU2 N12 C45 125.2(8) yes
C41 N12 C45 117(1) yes
RU2 N13 C46 112.6(9) yes
RU2 N13 C50 127.2(8) yes
C46 N13 C50 119(1) yes
PD4 N14 C52 108(1) yes
PD4 N15 C54 110(1) yes
PD5 N16 C56 113.3(6) yes
PD6 N17 C58 108(1) yes
PD6 N18 C60 111.5(9) yes
N1 C1 C2 121(1) yes
N1 C1 C6 114.6(9) yes
C2 C1 C6 124(1) yes
C1 C2 C3 120(1) yes
C2 C3 C4 120(1) yes
C3 C4 C5 117(1) yes
N1 C5 C4 122(1) yes
N2 C6 C1 115.9(9) yes
N2 C6 C7 119(1) yes
C1 C6 C7 124(1) yes
C6 C7 C8 120(1) yes
C7 C8 C9 119(1) yes
C8 C9 C10 118(1) yes
N2 C10 C9 123(1) yes
N3 C11 C12 120(1) yes
N3 C11 C16 114(1) yes
C12 C11 C16 124(1) yes
C11 C12 C13 119(1) yes
C12 C13 C14 120(1) yes
C13 C14 C15 117(1) yes
N3 C15 C14 125(1) yes
N4 C16 C11 115.0(10) yes
N4 C16 C17 122(1) yes
C11 C16 C17 122(1) yes
C16 C17 C18 119(1) yes
C17 C18 C19 119(1) yes
C18 C19 C20 118(1) yes
N4 C20 C19 123(1) yes
S1 C21 C22 119(2) yes
N5 C22 C21 122(2) yes
S2 C23 C24 108(1) yes
N6 C24 C23 109(1) yes
S3 C25 C26 109.1(8) yes
N7 C26 C25 107.1(9) yes
S4 C27 C28 110(1) yes
N8 C28 C27 112(1) yes
S5 C29 C30 120(2) yes
N9 C30 C29 118(2) yes
N10 C31 C32 120(1) yes
N10 C31 C36 113(1) yes
C32 C31 C36 125(1) yes
C31 C32 C33 121(1) yes
C32 C33 C34 119(1) yes
C33 C34 C35 117(1) yes
N10 C35 C34 123(1) yes
N11 C36 C31 116(1) yes
N11 C36 C37 117(1) yes
C31 C36 C37 126(1) yes
C36 C37 C38 124(1) yes
C37 C38 C39 116(1) yes
C38 C39 C40 120(1) yes
N11 C40 C39 123(1) yes
N12 C41 C42 122(1) yes
N12 C41 C46 112(1) yes
C42 C41 C46 125(1) yes
C41 C42 C43 120(1) yes
C42 C43 C44 118(1) yes
C43 C44 C45 118(1) yes
N12 C45 C44 123(1) yes
N13 C46 C41 118(1) yes
N13 C46 C47 119(1) yes
C41 C46 C47 121(1) yes
C46 C47 C48 118(1) yes
C47 C48 C49 117(1) yes
C48 C49 C50 122(1) yes
N13 C50 C49 122(1) yes
S6 C51 C52 107(1) yes
N14 C52 C51 113(1) yes
S7 C53 C54 111(1) yes
N15 C54 C53 114(1) yes
S8 C55 C56 113.0(9) yes
N16 C56 C55 112(1) yes
S9 C57 C58 111(1) yes
N17 C58 C57 110(1) yes
S10 C59 C60 110.9(10) yes
N18 C60 C59 108(1) yes
N19 C62 C61 174(2) yes
N20 C64 C63 164(3) yes

loop_
_geom_bond_atom_site_label_1
_geom_bond_atom_site_label_2
_geom_bond_distance
_geom_bond_site_symmetry_2
_geom_bond_publ_flag
PD1 S1 2.280(4) . yes
PD1 S2 2.284(3) . yes
PD1 N5 2.07(1) . yes
PD1 N6 2.12(1) . yes
PD2 S2 2.316(3) . yes
PD2 S3 2.318(3) . yes
PD2 S4 2.370(4) . yes
PD2 N7 2.07(1) . yes
PD3 S4 2.291(4) . yes
PD3 S5 2.235(4) . yes
PD3 N8 2.16(1) . yes
PD3 N9 2.07(1) . yes
PD4 S6 2.272(4) . yes
PD4 S7 2.278(3) . yes
PD4 N14 2.06(1) . yes
PD4 N15 2.11(1) . yes
PD5 S7 2.297(3) . yes
PD5 S8 2.298(3) . yes
PD5 S9 2.357(3) . yes
PD5 N16 2.078(9) . yes
PD6 S9 2.294(3) . yes
PD6 S10 2.242(4) . yes
PD6 N17 2.10(2) . yes
PD6 N18 2.12(1) . yes
RU1 S1 2.366(3) . yes
RU1 S3 2.384(3) . yes
RU1 N1 2.060(9) . yes
RU1 N2 2.065(8) . yes
RU1 N3 2.08(1) . yes
RU1 N4 2.071(8) . yes
RU2 S6 2.375(3) . yes
RU2 S8 2.379(3) . yes
RU2 N10 2.049(9) . yes
RU2 N11 2.072(9) . yes
RU2 N12 2.06(1) . yes
RU2 N13 2.080(9) . yes
CL1 O3 1.48(4) . yes
CL1 O4 1.48(1) . yes
CL1 O5 1.48(2) . yes
CL1 O6 1.48(2) . yes
CL2 O7 1.41(4) . yes
CL2 O8 1.59(3) . yes
CL2 O9 1.35(3) . yes
CL2 O10 1.24(4) . yes
CL3 O11 1.41(1) . yes
CL3 O12 1.32(3) . yes
CL3 O13 1.35(2) . yes
CL3 O14 1.32(2) . yes
CL4 O15 1.44(2) . yes
CL4 O16 1.46(1) . yes
CL4 O17 1.39(2) . yes
CL4 O18 1.38(2) . yes
CL5 O19 1.39(2) . yes
CL5 O20 1.30(2) . yes
CL5 O21 1.46(2) . yes
CL5 O22 1.33(2) . yes
CL6 O23 1.41(2) . yes
CL6 O24 1.47(2) . yes
CL6 O25 1.39(2) . yes
CL6 O26 1.42(2) . yes
S1 C21 1.84(2) . yes
S2 C23 1.84(2) . yes
S3 C25 1.84(1) . yes
S4 C27 1.80(1) . yes
S5 O1 1.45(1) . yes
S5 C29 1.76(3) . yes
S6 C51 1.89(1) . yes
S7 C53 1.82(2) . yes
S8 C55 1.84(1) . yes
S9 C57 1.72(2) . yes
S10 O2 1.505(9) . yes
S10 C59 1.79(1) . yes
O27 O27 1.59(8) 2_665 yes
N1 C1 1.38(1) . yes
N1 C5 1.36(2) . yes
N2 C6 1.38(1) . yes
N2 C10 1.35(1) . yes
N3 C11 1.36(2) . yes
N3 C15 1.34(2) . yes
N4 C16 1.36(2) . yes
N4 C20 1.35(2) . yes
N5 C22 1.40(3) . yes
N6 C24 1.45(2) . yes
N7 C26 1.50(2) . yes
N8 C28 1.51(2) . yes
N9 C30 1.44(3) . yes
N10 C31 1.37(2) . yes
N10 C35 1.34(2) . yes
N11 C36 1.38(2) . yes
N11 C40 1.34(2) . yes
N12 C41 1.35(2) . yes
N12 C45 1.35(2) . yes
N13 C46 1.35(2) . yes
N13 C50 1.34(2) . yes
N14 C52 1.39(3) . yes
N15 C54 1.51(2) . yes
N16 C56 1.49(2) . yes
N17 C58 1.60(3) . yes
N18 C60 1.49(2) . yes
N19 C62 1.14(3) . yes
N20 C64 1.15(4) . yes
C1 C2 1.37(2) . yes
C1 C6 1.43(2) . yes
C2 C3 1.34(2) . yes
C3 C4 1.38(2) . yes
C4 C5 1.39(2) . yes
C6 C7 1.39(2) . yes
C7 C8 1.38(2) . yes
C8 C9 1.39(2) . yes
C9 C10 1.35(2) . yes
C11 C12 1.40(2) . yes
C11 C16 1.48(2) . yes
C12 C13 1.37(2) . yes
C13 C14 1.36(2) . yes
C14 C15 1.36(2) . yes
C16 C17 1.35(2) . yes
C17 C18 1.35(2) . yes
C18 C19 1.38(2) . yes
C19 C20 1.35(2) . yes
C21 C22 1.27(3) . yes
C23 C24 1.48(2) . yes
C25 C26 1.49(2) . yes
C27 C28 1.47(2) . yes
C29 C30 1.32(3) . yes
C31 C32 1.38(2) . yes
C31 C36 1.45(2) . yes
C32 C33 1.30(2) . yes
C33 C34 1.39(2) . yes
C34 C35 1.40(2) . yes
C36 C37 1.39(2) . yes
C37 C38 1.35(2) . yes
C38 C39 1.35(2) . yes
C39 C40 1.36(2) . yes
C41 C42 1.38(2) . yes
C41 C46 1.46(2) . yes
C42 C43 1.40(3) . yes
C43 C44 1.39(3) . yes
C44 C45 1.41(2) . yes
C46 C47 1.44(2) . yes
C47 C48 1.44(3) . yes
C48 C49 1.35(3) . yes
C49 C50 1.35(2) . yes
C51 C52 1.51(3) . yes
C53 C54 1.40(4) . yes
C55 C56 1.43(2) . yes
C57 C58 1.40(4) . yes
C59 C60 1.50(3) . yes
C61 C62 1.42(4) . yes
C63 C64 1.45(5) . yes
